data_7129810
loop_
_publ_author_name
'Shlian, Daniel G.'
'Amemiya, Erika'
'Parkin, Gerard'

_publ_section_title
;
 Synthesis of bis(2-pyridylthio)methyl zinc hydride and catalytic
 hydrosilylation and hydroboration of CO2
;
_journal_name_full 'Chemical Communications'
_journal_paper_doi 10.1039/D1CC06963B
_journal_year 2022
_chemical_formula_sum 'C11 H10 N2 S2 Zn'
_chemical_formula_weight 299.70
_space_group_crystal_system orthorhombic
_space_group_IT_number 19
_space_group_name_Hall 'P 2ac 2ab'
_space_group_name_H-M_alt 'P 21 21 21'
_atom_sites_solution_hydrogens mixed
_audit_creation_method SHELXL-2014/7
_audit_update_record
;
2021-12-07 deposited with the CCDC.	2022-02-04 downloaded from the CCDC.
;
_cell_angle_alpha 90
_cell_angle_beta 90
_cell_angle_gamma 90
_cell_formula_units_Z 4
_cell_length_a 4.4685(3)
_cell_length_b 13.4465(8)
_cell_length_c 19.5517(11)
_cell_measurement_reflns_used 9946
_cell_measurement_temperature 180(2)
_cell_measurement_theta_max 30.44
_cell_measurement_theta_min 2.58
_cell_volume 1174.78(12)
_computing_cell_refinement 'Bruker SAINT'
_computing_data_collection 'Bruker APEX2'
_computing_data_reduction 'Bruker SAINT'
_computing_molecular_graphics 'Bruker SHELXTL'
_computing_publication_material 'Bruker SHELXTL'
_computing_structure_refinement 'SHELXL-2014/7 (Sheldrick, 2014)'
_computing_structure_solution 'SHELXS-97 (Sheldrick 2008)'
_diffrn_ambient_temperature 180(2)
_diffrn_measured_fraction_theta_full 1.000
_diffrn_measured_fraction_theta_max 1.000
_diffrn_measurement_device_type 'Bruker APEX-II CCD'
_diffrn_measurement_method '\f and \w scans'
_diffrn_radiation_type MoK\a
_diffrn_radiation_wavelength 0.71073
_diffrn_reflns_av_R_equivalents 0.0433
_diffrn_reflns_av_unetI/netI 0.0371
_diffrn_reflns_Laue_measured_fraction_full 1.000
_diffrn_reflns_Laue_measured_fraction_max 1.000
_diffrn_reflns_limit_h_max 6
_diffrn_reflns_limit_h_min -6
_diffrn_reflns_limit_k_max 19
_diffrn_reflns_limit_k_min -19
_diffrn_reflns_limit_l_max 27
_diffrn_reflns_limit_l_min -27
_diffrn_reflns_number 19419
_diffrn_reflns_point_group_measured_fraction_full 1.000
_diffrn_reflns_point_group_measured_fraction_max 1.000
_diffrn_reflns_theta_full 25.000
_diffrn_reflns_theta_max 30.563
_diffrn_reflns_theta_min 1.838
_exptl_absorpt_coefficient_mu 2.416
_exptl_absorpt_correction_T_max 0.7461
_exptl_absorpt_correction_T_min 0.6175
_exptl_absorpt_correction_type empirical
_exptl_absorpt_process_details sadabs
_exptl_crystal_colour colorless
_exptl_crystal_density_diffrn 1.694
_exptl_crystal_description plate
_exptl_crystal_F_000 608
_exptl_crystal_size_max 0.140
_exptl_crystal_size_mid 0.100
_exptl_crystal_size_min 0.050
_refine_diff_density_max 0.306
_refine_diff_density_min -0.270
_refine_diff_density_rms 0.064
_refine_ls_abs_structure_details
; 
 Refined as an inversion twin. 
;
_refine_ls_abs_structure_Flack 0.025(13)
_refine_ls_extinction_method none
_refine_ls_goodness_of_fit_ref 1.059
_refine_ls_hydrogen_treatment mixed
_refine_ls_matrix_type full
_refine_ls_number_parameters 154
_refine_ls_number_reflns 3600
_refine_ls_number_restraints 0
_refine_ls_restrained_S_all 1.059
_refine_ls_R_factor_all 0.0328
_refine_ls_R_factor_gt 0.0268
_refine_ls_shift/su_max 0.002
_refine_ls_shift/su_mean 0.000
_refine_ls_structure_factor_coef Fsqd
_refine_ls_weighting_details 'w=1/[\s^2^(Fo^2^)+(0.0210P)^2^+0.0103P] where P=(Fo^2^+2Fc^2^)/3'
_refine_ls_weighting_scheme calc
_refine_ls_wR_factor_gt 0.0530
_refine_ls_wR_factor_ref 0.0551
_reflns_Friedel_coverage 0.701
_reflns_Friedel_fraction_full 1.000
_reflns_Friedel_fraction_max 1.000
_reflns_number_gt 3212
_reflns_number_total 3600
_reflns_threshold_expression 'I > 2\s(I)'
_cod_data_source_file d1cc06963b2.cif
_cod_data_source_block bzhs10_1
_cod_database_code 7129810
_shelx_shelxl_version_number 2014/7
_shelx_space_group_comment
; 
The symmetry employed for this shelxl refinement is uniquely defined 
by the following loop, which should always be used as a source of 
symmetry information in preference to the above space-group names. 
They are only intended as comments. 
;
_shelx_estimated_absorpt_t_min 0.728
_shelx_estimated_absorpt_t_max 0.889

loop_
_space_group_symop_operation_xyz
'x, y, z'
'-x+1/2, -y, z+1/2'
'-x, y+1/2, -z+1/2'
'x+1/2, -y+1/2, -z'

loop_
_atom_site_label
_atom_site_type_symbol
_atom_site_fract_x
_atom_site_fract_y
_atom_site_fract_z
_atom_site_U_iso_or_equiv
_atom_site_adp_type
_atom_site_occupancy
_atom_site_site_symmetry_order
_atom_site_calc_flag
_atom_site_refinement_flags_posn
_atom_site_refinement_flags_adp
_atom_site_refinement_flags_occupancy
_atom_site_disorder_assembly
_atom_site_disorder_group
Zn Zn 0.38564(7) 0.61278(2) 0.57882(2) 0.02308(8) Uani 1 1 d . . . . .
H1 H 0.243(8) 0.690(2) 0.5362(15) 0.043(10) Uiso 1 1 d . . . . .
S1 S 0.48901(17) 0.38208(5) 0.60326(3) 0.02580(14) Uani 1 1 d . . . . .
S2 S 0.50648(18) 0.51563(5) 0.72419(4) 0.02836(16) Uani 1 1 d . . . . .
N1 N 0.6622(5) 0.52512(15) 0.51567(10) 0.0214(5) Uani 1 1 d . . . . .
N2 N 0.6641(5) 0.67810(16) 0.65259(11) 0.0226(5) Uani 1 1 d . . . . .
C1 C 0.3336(7) 0.4910(2) 0.64289(15) 0.0247(6) Uani 1 1 d . . . . .
H01 H 0.148(9) 0.474(2) 0.6518(15) 0.044(10) Uiso 1 1 d . . . . .
C11 C 0.6774(6) 0.42805(19) 0.53082(13) 0.0215(6) Uani 1 1 d . . . . .
C12 C 0.8369(7) 0.36177(19) 0.48987(14) 0.0278(6) Uani 1 1 d . . . . .
H12A H 0.8476 0.2933 0.5017 0.033 Uiso 1 1 calc R U . . .
C13 C 0.9785(7) 0.3966(2) 0.43220(14) 0.0314(6) Uani 1 1 d . . . . .
H13A H 1.0872 0.3525 0.4035 0.038 Uiso 1 1 calc R U . . .
C14 C 0.9601(7) 0.4977(2) 0.41644(15) 0.0311(7) Uani 1 1 d . . . . .
H14A H 1.0553 0.5237 0.3768 0.037 Uiso 1 1 calc R U . . .
C15 C 0.8017(7) 0.5586(2) 0.45943(13) 0.0268(6) Uani 1 1 d . . . . .
H15A H 0.7901 0.6274 0.4490 0.032 Uiso 1 1 calc R U . . .
C21 C 0.6871(6) 0.63093(19) 0.71262(13) 0.0237(6) Uani 1 1 d . . . . .
C22 C 0.8512(7) 0.6714(2) 0.76636(15) 0.0329(7) Uani 1 1 d . . . . .
H22A H 0.8717 0.6361 0.8082 0.039 Uiso 1 1 calc R U . . .
C23 C 0.9835(8) 0.7631(2) 0.75821(16) 0.0368(7) Uani 1 1 d . . . . .
H23A H 1.0915 0.7926 0.7948 0.044 Uiso 1 1 calc R U . . .
C24 C 0.9575(7) 0.8119(2) 0.69626(16) 0.0343(7) Uani 1 1 d . . . . .
H24A H 1.0488 0.8749 0.6894 0.041 Uiso 1 1 calc R U . . .
C25 C 0.7983(7) 0.7675(2) 0.64528(15) 0.0277(6) Uani 1 1 d . . . . .
H25A H 0.7807 0.8010 0.6027 0.033 Uiso 1 1 calc R U . . .

loop_
_atom_site_aniso_label
_atom_site_aniso_U_11
_atom_site_aniso_U_22
_atom_site_aniso_U_33
_atom_site_aniso_U_23
_atom_site_aniso_U_13
_atom_site_aniso_U_12
Zn 0.02707(16) 0.01911(14) 0.02305(15) -0.00083(13) -0.00417(14) 0.00284(14)
S1 0.0342(3) 0.0174(3) 0.0258(3) 0.0012(3) -0.0010(3) -0.0016(3)
S2 0.0379(4) 0.0273(3) 0.0198(3) 0.0020(3) 0.0008(3) -0.0023(3)
N1 0.0286(13) 0.0173(10) 0.0184(10) -0.0004(8) -0.0045(9) -0.0012(10)
N2 0.0247(13) 0.0194(11) 0.0239(11) -0.0026(9) -0.0001(9) 0.0009(9)
C1 0.0241(16) 0.0231(14) 0.0269(14) -0.0029(11) -0.0003(12) -0.0012(11)
C11 0.0240(15) 0.0206(12) 0.0200(12) -0.0014(10) -0.0055(11) -0.0015(10)
C12 0.0312(16) 0.0184(13) 0.0339(15) -0.0035(11) -0.0038(13) 0.0013(11)
C13 0.0345(15) 0.0293(15) 0.0303(14) -0.0102(12) 0.0006(12) 0.0016(13)
C14 0.0394(17) 0.0309(15) 0.0230(13) -0.0019(12) 0.0016(13) -0.0057(12)
C15 0.0361(17) 0.0205(13) 0.0239(14) 0.0015(11) -0.0041(12) -0.0035(12)
C21 0.0238(14) 0.0246(14) 0.0226(13) -0.0052(10) 0.0015(10) 0.0020(10)
C22 0.0362(17) 0.0379(17) 0.0247(14) -0.0050(12) -0.0022(13) 0.0006(15)
C23 0.0345(17) 0.0409(18) 0.0351(16) -0.0165(14) -0.0050(14) -0.0017(15)
C24 0.0332(19) 0.0270(15) 0.0428(18) -0.0090(13) 0.0005(14) -0.0039(13)
C25 0.0306(16) 0.0217(14) 0.0309(15) -0.0026(12) 0.0023(12) 0.0022(12)

loop_
_atom_type_symbol
_atom_type_description
_atom_type_scat_dispersion_real
_atom_type_scat_dispersion_imag
_atom_type_scat_source
C C 0.0033 0.0016 'International Tables Vol C Tables 4.2.6.8 and 6.1.1.4'
H H 0.0000 0.0000 'International Tables Vol C Tables 4.2.6.8 and 6.1.1.4'
N N 0.0061 0.0033 'International Tables Vol C Tables 4.2.6.8 and 6.1.1.4'
S S 0.1246 0.1234 'International Tables Vol C Tables 4.2.6.8 and 6.1.1.4'
Zn Zn 0.2839 1.4301 'International Tables Vol C Tables 4.2.6.8 and 6.1.1.4'

loop_
_geom_angle_atom_site_label_1
_geom_angle_atom_site_label_2
_geom_angle_atom_site_label_3
_geom_angle
_geom_angle_site_symmetry_1
_geom_angle_site_symmetry_3
_geom_angle_publ_flag
C1 Zn N2 88.95(10) . . ?
C1 Zn N1 88.73(10) . . ?
N2 Zn N1 106.81(9) . . ?
C1 Zn H1 147.9(13) . . ?
N2 Zn H1 110.5(12) . . ?
N1 Zn H1 108.5(12) . . ?
C11 S1 C1 104.23(13) . . ?
C21 S2 C1 104.20(13) . . ?
C11 N1 C15 118.9(2) . . ?
C11 N1 Zn 116.43(18) . . ?
C15 N1 Zn 124.41(18) . . ?
C21 N2 C25 118.7(2) . . ?
C21 N2 Zn 116.76(18) . . ?
C25 N2 Zn 124.26(19) . . ?
S1 C1 S2 111.44(16) . . ?
S1 C1 Zn 109.86(15) . . ?
S2 C1 Zn 109.89(14) . . ?
S1 C1 H01 104(2) . . ?
S2 C1 H01 106(2) . . ?
Zn C1 H01 116(2) . . ?
N1 C11 C12 121.4(2) . . ?
N1 C11 S1 119.7(2) . . ?
C12 C11 S1 118.8(2) . . ?
C13 C12 C11 119.3(2) . . ?
C13 C12 H12A 120.4 . . ?
C11 C12 H12A 120.4 . . ?
C12 C13 C14 119.0(3) . . ?
C12 C13 H13A 120.5 . . ?
C14 C13 H13A 120.5 . . ?
C15 C14 C13 118.4(3) . . ?
C15 C14 H14A 120.8 . . ?
C13 C14 H14A 120.8 . . ?
N1 C15 C14 122.9(3) . . ?
N1 C15 H15A 118.6 . . ?
C14 C15 H15A 118.6 . . ?
N2 C21 C22 121.2(3) . . ?
N2 C21 S2 119.6(2) . . ?
C22 C21 S2 119.2(2) . . ?
C23 C22 C21 119.3(3) . . ?
C23 C22 H22A 120.4 . . ?
C21 C22 H22A 120.4 . . ?
C22 C23 C24 119.3(3) . . ?
C22 C23 H23A 120.3 . . ?
C24 C23 H23A 120.3 . . ?
C25 C24 C23 118.5(3) . . ?
C25 C24 H24A 120.7 . . ?
C23 C24 H24A 120.7 . . ?
N2 C25 C24 122.9(3) . . ?
N2 C25 H25A 118.5 . . ?
C24 C25 H25A 118.5 . . ?

loop_
_geom_bond_atom_site_label_1
_geom_bond_atom_site_label_2
_geom_bond_distance
_geom_bond_site_symmetry_2
_geom_bond_publ_flag
Zn C1 2.075(3) . ?
Zn N2 2.098(2) . ?
Zn N1 2.107(2) . ?
Zn H1 1.48(3) . ?
S1 C11 1.760(3) . ?
S1 C1 1.796(3) . ?
S2 C21 1.763(3) . ?
S2 C1 1.798(3) . ?
N1 C11 1.340(3) . ?
N1 C15 1.342(3) . ?
N2 C21 1.338(3) . ?
N2 C25 1.351(3) . ?
C1 H01 0.88(4) . ?
C11 C12 1.394(4) . ?
C12 C13 1.375(4) . ?
C12 H12A 0.9500 . ?
C13 C14 1.397(4) . ?
C13 H13A 0.9500 . ?
C14 C15 1.370(4) . ?
C14 H14A 0.9500 . ?
C15 H15A 0.9500 . ?
C21 C22 1.392(4) . ?
C22 C23 1.378(4) . ?
C22 H22A 0.9500 . ?
C23 C24 1.382(4) . ?
C23 H23A 0.9500 . ?
C24 C25 1.362(4) . ?
C24 H24A 0.9500 . ?
C25 H25A 0.9500 . ?

loop_
_geom_torsion_atom_site_label_1
_geom_torsion_atom_site_label_2
_geom_torsion_atom_site_label_3
_geom_torsion_atom_site_label_4
_geom_torsion
_geom_torsion_site_symmetry_1
_geom_torsion_site_symmetry_2
_geom_torsion_site_symmetry_3
_geom_torsion_site_symmetry_4
_geom_torsion_publ_flag
C11 S1 C1 S2 -112.92(16) . . . . ?
C11 S1 C1 Zn 9.11(18) . . . . ?
C21 S2 C1 S1 115.96(16) . . . . ?
C21 S2 C1 Zn -6.05(18) . . . . ?
C15 N1 C11 C12 0.6(4) . . . . ?
Zn N1 C11 C12 175.6(2) . . . . ?
C15 N1 C11 S1 -178.5(2) . . . . ?
Zn N1 C11 S1 -3.6(3) . . . . ?
C1 S1 C11 N1 -3.8(3) . . . . ?
C1 S1 C11 C12 177.0(2) . . . . ?
N1 C11 C12 C13 -0.8(4) . . . . ?
S1 C11 C12 C13 178.4(2) . . . . ?
C11 C12 C13 C14 0.4(4) . . . . ?
C12 C13 C14 C15 0.2(4) . . . . ?
C11 N1 C15 C14 0.0(4) . . . . ?
Zn N1 C15 C14 -174.5(2) . . . . ?
C13 C14 C15 N1 -0.4(5) . . . . ?
C25 N2 C21 C22 -1.5(4) . . . . ?
Zn N2 C21 C22 -175.9(2) . . . . ?
C25 N2 C21 S2 178.4(2) . . . . ?
Zn N2 C21 S2 4.0(3) . . . . ?
C1 S2 C21 N2 1.5(2) . . . . ?
C1 S2 C21 C22 -178.6(2) . . . . ?
N2 C21 C22 C23 2.2(4) . . . . ?
S2 C21 C22 C23 -177.7(2) . . . . ?
C21 C22 C23 C24 -1.8(5) . . . . ?
C22 C23 C24 C25 0.7(5) . . . . ?
C21 N2 C25 C24 0.3(4) . . . . ?
Zn N2 C25 C24 174.3(2) . . . . ?
C23 C24 C25 N2 0.1(5) . . . . ?
